data_7051474
loop_
_publ_author_name
'Alkorta, Ibon'
'Elguero, Jose'
'Donnadieu, Bruno'
'Jaffart, Jo\"elle'
'Schagen, David'
'Limbach, Hans-Heinrich'

_publ_section_title
;
The structure of 3,5-bis(trifluoromethyl)pyrazole in the gas phase and in 
the solid state
;
_journal_name_full 'New Journal of Chemistry'
_journal_page_first 1231
_journal_page_last 1237
_journal_paper_doi 10.1039/a904292j
_journal_volume 23
_journal_year 1999
_chemical_formula_sum 'C20 H8 F24 N8'
_chemical_formula_weight 816.34
_space_group_IT_number 2
_symmetry_cell_setting monoclinic
_symmetry_space_group_name_Hall '-P 1'
_symmetry_space_group_name_H-M 'P -1'
_cell_angle_alpha 90.192(11)
_cell_angle_beta 94.987(11)
_cell_angle_gamma 106.811(11)
_cell_formula_units_Z 2
_cell_length_a 8.8547(9)
_cell_length_b 10.1535(10)
_cell_length_c 17.8903(19)
_cell_measurement_temperature 120(2)
_cell_volume 1533.2(3)
_diffrn_ambient_temperature 120(2)
_exptl_crystal_density_diffrn 1.768
_exptl_crystal_density_meas ?
_cod_depositor_comments
;
The following automatic conversions were performed:

'_cell_measurement_temperature' value '120(2)K' was changed to
'120(2)' - the value should be numeric and without a unit designator.

Automatic conversion script
Id: cif_fix_values 1646 2011-03-28 12:23:43Z adriana 

The following automatic conversions were performed:

'_exptl_crystal_density_meas' value 'none' was changed to '?' - the
value is perceived as not measured.

Automatic conversion script
Id: cif_fix_values 3008 2015-01-20 13:52:24Z robertas 
;
_cod_database_code 7051474

loop_
_symmetry_equiv_pos_as_xyz
'x, y, z'
'-x, -y, -z'

loop_
_atom_site_label
_atom_site_type_symbol
_atom_site_fract_x
_atom_site_fract_y
_atom_site_fract_z
_atom_site_U_iso_or_equiv
_atom_site_adp_type
_atom_site_occupancy
_atom_site_calc_flag
_atom_site_refinement_flags
_atom_site_disorder_assembly
_atom_site_disorder_group
N1a N 0.8027(6) 0.1528(4) 0.6762(2) 0.0402(11) Uani 1 d DU . .
N2a N 0.7980(5) 0.1558(4) 0.7508(2) 0.0388(11) Uani 1 d U . .
C4a C 0.7407(7) -0.0657(5) 0.7114(3) 0.0424(13) Uani 1 d U . .
H4a H 0.7143 -0.1633 0.7109 0.051 Uiso 1 calc R . .
C5a C 0.7691(6) 0.0211(5) 0.6508(3) 0.0377(12) Uani 1 d DU . .
C9a C 0.7669(7) -0.0108(5) 0.5696(3) 0.0522(13) Uani 1 d DU . .
C3a C 0.7599(6) 0.0234(5) 0.7722(3) 0.0375(12) Uani 1 d DU . .
C8a C 0.7444(8) -0.0080(5) 0.8519(3) 0.0530(14) Uani 1 d DU . .
F10a F 0.8574(12) 0.0890(10) 0.8973(5) 0.077(3) Uani 0.572(11) d PDU A 1
F11a F 0.6082(10) 0.0031(13) 0.8768(4) 0.085(2) Uani 0.572(11) d PDU A 1
F12a F 0.7544(18) -0.1280(9) 0.8717(6) 0.091(3) Uani 0.572(11) d PDU A 1
F10'a F 0.771(2) 0.1000(12) 0.8955(7) 0.085(3) Uani 0.428(11) d PDU A 2
F11'a F 0.6036(14) -0.0957(17) 0.8616(6) 0.100(3) Uani 0.428(11) d PDU A 2
F12'a F 0.8508(17) -0.0761(15) 0.8745(7) 0.082(4) Uani 0.428(11) d PDU A 2
F13a F 0.787(4) 0.1030(17) 0.5295(12) 0.085(5) Uani 0.40(4) d PDU B 1
F14a F 0.622(2) -0.091(3) 0.5427(17) 0.077(5) Uani 0.40(4) d PDU B 1
F15a F 0.869(3) -0.077(3) 0.5540(18) 0.071(5) Uani 0.40(4) d PDU B 1
F13'a F 0.862(3) 0.0959(13) 0.5347(8) 0.079(4) Uani 0.60(4) d PDU B 2
F14'a F 0.6240(15) -0.044(2) 0.5339(11) 0.081(4) Uani 0.60(4) d PDU B 2
F15'a F 0.824(3) -0.1165(17) 0.5586(12) 0.074(4) Uani 0.60(4) d PDU B 2
H1A H 0.829(9) 0.244(6) 0.652(4) 0.110 Uiso 1 d D C 2
N1b N 1.2058(6) 0.2685(4) 0.8225(2) 0.0400(11) Uani 1 d DU . .
N2b N 1.2111(5) 0.2699(4) 0.7476(2) 0.0368(10) Uani 1 d U . .
C3b C 1.2666(7) 0.1645(5) 0.7288(3) 0.0398(12) Uani 1 d DU . .
C4b C 1.2973(7) 0.0953(5) 0.7917(3) 0.0438(14) Uani 1 d U . .
H4b H 1.3370 0.0179 0.7946 0.053 Uiso 1 calc R . .
C5b C 1.2567(7) 0.1648(5) 0.8496(3) 0.0415(13) Uani 1 d DU . .
C8b C 1.2857(8) 0.1374(6) 0.6490(3) 0.0572(14) Uani 1 d DU . .
C9b C 1.2641(9) 0.1402(7) 0.9309(3) 0.0645(15) Uani 1 d DU . .
F10b F 1.2798(17) 0.2399(8) 0.6051(4) 0.096(3) Uani 0.780(16) d PDU D 1
F11b F 1.4295(7) 0.1153(10) 0.6428(4) 0.076(2) Uani 0.780(16) d PDU D 1
F12b F 1.1772(10) 0.0220(7) 0.6212(5) 0.077(2) Uani 0.780(16) d PDU D 1
F10'b F 1.182(4) 0.191(3) 0.6058(11) 0.084(5) Uani 0.220(16) d PDU D 2
F11'b F 1.427(2) 0.188(4) 0.6289(13) 0.096(4) Uani 0.220(16) d PDU D 2
F12'b F 1.232(4) 0.0038(16) 0.6295(18) 0.077(5) Uani 0.220(16) d PDU D 2
F13b F 1.278(4) 0.253(2) 0.9732(10) 0.098(4) Uani 0.32(2) d PDU E 1
F14b F 1.399(2) 0.107(3) 0.9526(14) 0.091(4) Uani 0.32(2) d PDU E 1
F15b F 1.149(3) 0.035(2) 0.951(2) 0.099(6) Uani 0.32(2) d PDU E 1
F13'b F 1.181(2) 0.2071(14) 0.9671(5) 0.092(3) Uani 0.68(2) d PDU E 2
F14'b F 1.4068(12) 0.1669(19) 0.9638(7) 0.110(3) Uani 0.68(2) d PDU E 2
F15'b F 1.1899(18) 0.0057(10) 0.9452(9) 0.100(3) Uani 0.68(2) d PU E 2
H1b H 1.167(11) 0.336(8) 0.851(5) 0.151 Uiso 1 d D F 2
N1c N 0.9013(6) 0.4193(4) 0.8331(2) 0.0392(11) Uani 1 d DU . .
N2c N 1.0502(5) 0.4557(4) 0.8668(2) 0.0406(11) Uani 1 d U . .
C3c C 1.0759(6) 0.5789(5) 0.9017(3) 0.0433(12) Uani 1 d DU . .
C4c C 0.9401(7) 0.6232(5) 0.8906(3) 0.0476(14) Uani 1 d U . .
H4c H 0.9249 0.7059 0.9089 0.057 Uiso 1 calc R . .
C5c C 0.8323(6) 0.5181(5) 0.8464(3) 0.0423(12) Uani 1 d DU . .
C8c C 1.2330(7) 0.6487(6) 0.9433(3) 0.0522(13) Uani 1 d DU . .
C9c C 0.6681(8) 0.5051(6) 0.8161(4) 0.0622(15) Uani 1 d DU . .
F10c F 1.3164(11) 0.5589(9) 0.9589(8) 0.088(3) Uani 0.75(2) d PDU G 1
F11c F 1.3228(13) 0.7523(12) 0.9077(5) 0.087(3) Uani 0.75(2) d PDU G 1
F12c F 1.2154(14) 0.6980(11) 1.0101(4) 0.067(2) Uani 0.75(2) d PDU G 1
F10'c F 1.350(2) 0.604(3) 0.9219(17) 0.080(4) Uani 0.25(2) d PDU G 2
F11'c F 1.277(3) 0.7847(17) 0.9221(18) 0.075(5) Uani 0.25(2) d PDU G 2
F12'c F 1.230(4) 0.656(4) 1.0158(8) 0.075(5) Uani 0.25(2) d PDU G 2
F13C F 0.5930(12) 0.3806(8) 0.7901(8) 0.102(3) Uani 0.593(8) d PDU H 1
F14C F 0.6755(10) 0.5898(9) 0.7560(5) 0.089(2) Uani 0.593(8) d PDU H 1
F15C F 0.5863(10) 0.5484(13) 0.8627(5) 0.100(3) Uani 0.593(8) d PDU H 1
F13'c F 0.6239(19) 0.4264(15) 0.7528(7) 0.093(3) Uani 0.407(8) d PDU H 2
F14'c F 0.6391(16) 0.6229(11) 0.8050(10) 0.100(3) Uani 0.407(8) d PDU H 2
F15'c F 0.5578(12) 0.4381(16) 0.8624(7) 0.097(3) Uani 0.407(8) d PDU H 2
H1c H 0.862(11) 0.329(6) 0.803(5) 0.146 Uiso 1 d D I 2
N1d N 1.0868(6) 0.4716(4) 0.6646(2) 0.0411(11) Uani 1 d DU . .
N2d N 0.9387(6) 0.4223(4) 0.6310(2) 0.0420(11) Uani 1 d U . .
C3d C 0.9005(7) 0.5285(5) 0.5969(3) 0.0446(13) Uani 1 d DU . .
C4d C 1.0291(7) 0.6487(6) 0.6082(3) 0.0490(15) Uani 1 d U . .
H4d H 1.0359 0.7380 0.5902 0.059 Uiso 1 calc R . .
C5d C 1.1431(7) 0.6076(5) 0.6515(3) 0.0458(13) Uani 1 d DU . .
C8d C 0.7426(8) 0.5057(6) 0.5553(3) 0.0591(14) Uani 1 d DU . .
C9d C 1.3065(8) 0.6899(6) 0.6811(4) 0.0634(15) Uani 1 d DU . .
F10d F 0.635(2) 0.3905(18) 0.5725(13) 0.093(4) Uani 0.41(2) d PDU J 1
F11d F 0.680(2) 0.6082(18) 0.5789(12) 0.076(4) Uani 0.41(2) d PDU J 1
F12d F 0.741(4) 0.520(3) 0.4827(8) 0.077(4) Uani 0.41(2) d PDU J 1
F10'd F 0.6744(15) 0.3690(8) 0.5363(9) 0.084(3) Uani 0.59(2) d PDU J 2
F11'd F 0.6402(16) 0.5484(18) 0.5890(8) 0.087(3) Uani 0.59(2) d PDU J 2
F12'd F 0.761(2) 0.5663(16) 0.4888(6) 0.073(3) Uani 0.59(2) d PDU J 2
F13D F 1.3448(12) 0.6312(12) 0.7520(6) 0.092(3) Uani 0.438(7) d PU K 1
F14D F 1.4218(14) 0.6783(15) 0.6476(7) 0.092(3) Uani 0.438(7) d PU K 1
F15D F 1.3256(17) 0.8126(12) 0.7022(10) 0.100(3) Uani 0.438(7) d PU K 1
F13'd F 1.4034(11) 0.6156(9) 0.6874(7) 0.100(3) Uani 0.562(7) d PDU K 2
F14'd F 1.3713(9) 0.7854(9) 0.6291(5) 0.097(3) Uani 0.562(7) d PDU K 2
F15'd F 1.3052(14) 0.7612(12) 0.7407(5) 0.105(3) Uani 0.562(7) d PDU K 2
H1d H 1.140(12) 0.407(9) 0.691(5) 0.158 Uiso 1 d D . .

loop_
_atom_site_aniso_label
_atom_site_aniso_U_11
_atom_site_aniso_U_22
_atom_site_aniso_U_33
_atom_site_aniso_U_23
_atom_site_aniso_U_13
_atom_site_aniso_U_12
N1a 0.046(3) 0.033(2) 0.040(2) 0.0037(17) 0.006(2) 0.009(2)
N2a 0.042(3) 0.035(2) 0.038(2) 0.0022(17) 0.004(2) 0.008(2)
C4a 0.045(4) 0.030(2) 0.048(3) 0.002(2) 0.004(3) 0.005(2)
C5a 0.035(4) 0.036(3) 0.041(2) 0.0009(18) 0.004(2) 0.008(2)
C9a 0.060(4) 0.052(3) 0.045(3) 0.000(2) 0.001(3) 0.017(3)
C3a 0.036(4) 0.034(2) 0.040(2) 0.0041(18) 0.004(2) 0.008(2)
C8a 0.066(4) 0.044(3) 0.049(3) 0.008(2) 0.010(3) 0.014(3)
F10a 0.077(6) 0.104(5) 0.038(3) -0.002(3) 0.005(4) 0.010(4)
F11a 0.075(5) 0.129(7) 0.063(4) 0.033(5) 0.031(3) 0.043(4)
F12a 0.153(8) 0.075(4) 0.067(4) 0.035(4) 0.042(7) 0.057(5)
F10'a 0.129(9) 0.081(5) 0.052(4) -0.002(4) 0.032(7) 0.034(5)
F11'a 0.092(6) 0.123(7) 0.070(6) 0.038(6) 0.035(5) -0.004(5)
F12'a 0.115(8) 0.097(8) 0.054(5) 0.037(6) 0.018(7) 0.057(7)
F13a 0.145(13) 0.068(5) 0.045(5) 0.012(4) 0.028(10) 0.032(7)
F14a 0.064(5) 0.104(11) 0.052(8) -0.012(8) -0.015(5) 0.015(6)
F15a 0.072(9) 0.088(10) 0.057(6) -0.014(9) 0.013(7) 0.032(9)
F13'a 0.117(9) 0.071(4) 0.045(4) 0.002(3) 0.039(6) 0.014(5)
F14'a 0.067(4) 0.132(11) 0.047(5) -0.008(7) -0.010(4) 0.038(5)
F15'a 0.094(10) 0.074(6) 0.062(5) -0.017(6) 0.000(7) 0.042(7)
N1b 0.043(3) 0.045(3) 0.035(2) -0.0009(18) 0.003(2) 0.018(2)
N2B 0.038(3) 0.035(2) 0.037(2) -0.0004(17) 0.0026(19) 0.010(2)
C3b 0.047(4) 0.032(3) 0.040(2) 0.0000(19) 0.004(2) 0.013(2)
C4b 0.055(4) 0.041(3) 0.042(3) 0.005(2) 0.006(3) 0.025(3)
C5b 0.045(4) 0.044(3) 0.038(2) 0.000(2) 0.004(2) 0.018(3)
C8b 0.081(4) 0.053(3) 0.045(3) 0.001(2) 0.008(3) 0.032(3)
C9b 0.084(4) 0.077(4) 0.042(3) 0.005(3) 0.003(3) 0.039(3)
F10b 0.172(8) 0.092(4) 0.051(3) 0.027(3) 0.042(4) 0.070(5)
F11b 0.078(3) 0.100(5) 0.062(3) -0.004(3) 0.024(3) 0.041(3)
F12b 0.085(5) 0.088(3) 0.055(3) -0.027(3) -0.009(3) 0.027(3)
F10'b 0.148(10) 0.101(10) 0.032(6) 0.024(8) 0.026(9) 0.077(9)
F11'b 0.114(6) 0.115(9) 0.061(7) 0.014(8) 0.044(6) 0.028(7)
F12'b 0.110(12) 0.067(5) 0.062(9) -0.023(6) -0.006(10) 0.041(6)
F13b 0.143(9) 0.125(7) 0.042(5) -0.016(5) 0.007(8) 0.066(7)
F14b 0.105(7) 0.143(12) 0.041(8) 0.000(9) -0.014(6) 0.070(7)
F15b 0.118(8) 0.118(8) 0.069(8) 0.044(8) 0.028(8) 0.041(8)
F13'b 0.136(8) 0.132(6) 0.041(3) 0.009(4) 0.026(5) 0.085(7)
F14'b 0.094(4) 0.187(9) 0.047(4) -0.008(6) -0.017(3) 0.045(5)
F15'b 0.158(8) 0.086(4) 0.063(4) 0.029(4) 0.019(5) 0.040(4)
N1c 0.044(3) 0.031(2) 0.043(3) 0.0024(17) 0.006(2) 0.011(2)
N2c 0.043(3) 0.041(2) 0.041(2) -0.0058(18) 0.005(2) 0.017(2)
C3c 0.040(3) 0.044(3) 0.045(3) -0.005(2) 0.010(2) 0.011(2)
C4c 0.051(4) 0.033(3) 0.064(4) -0.006(2) 0.005(3) 0.019(3)
C5c 0.043(3) 0.036(3) 0.048(3) 0.000(2) 0.004(2) 0.013(2)
C8c 0.044(4) 0.055(3) 0.055(3) -0.011(2) 0.008(3) 0.010(3)
C9c 0.055(4) 0.054(3) 0.078(4) 0.002(3) -0.005(3) 0.020(3)
F10c 0.054(4) 0.092(4) 0.119(7) -0.029(4) -0.022(4) 0.032(4)
F11c 0.052(5) 0.110(5) 0.072(4) 0.001(4) 0.013(3) -0.023(4)
F12c 0.063(4) 0.078(6) 0.051(3) -0.017(3) 0.002(3) 0.011(4)
F10'c 0.040(5) 0.103(8) 0.094(9) -0.032(7) 0.002(6) 0.017(6)
F11'c 0.049(11) 0.069(6) 0.089(10) 0.006(7) 0.013(8) -0.012(5)
F12'c 0.065(9) 0.097(13) 0.049(4) -0.006(6) 0.003(5) 0.003(10)
F13c 0.051(5) 0.073(4) 0.168(8) -0.018(4) -0.025(6) 0.006(4)
F14c 0.070(5) 0.104(5) 0.094(5) 0.027(4) -0.015(4) 0.032(4)
F15c 0.053(5) 0.142(7) 0.117(5) -0.009(5) 0.011(4) 0.045(5)
F13'c 0.062(6) 0.107(7) 0.097(6) -0.017(5) -0.028(5) 0.016(6)
F14'c 0.075(6) 0.089(5) 0.144(9) 0.007(5) -0.019(7) 0.045(5)
F15'c 0.037(4) 0.125(7) 0.121(6) 0.010(6) 0.000(4) 0.010(6)
N1d 0.045(3) 0.037(2) 0.045(3) 0.0037(19) 0.005(2) 0.016(2)
N2d 0.043(3) 0.041(2) 0.042(3) 0.0098(19) 0.007(2) 0.013(2)
C3d 0.042(3) 0.046(3) 0.047(3) 0.013(2) 0.011(2) 0.013(2)
C4d 0.048(4) 0.038(3) 0.061(4) 0.014(3) 0.007(3) 0.013(2)
C5d 0.047(3) 0.037(3) 0.054(3) 0.000(2) 0.005(2) 0.014(2)
C8d 0.051(4) 0.056(3) 0.068(3) 0.018(3) 0.003(3) 0.013(3)
C9d 0.054(4) 0.045(3) 0.090(4) -0.003(3) -0.006(3) 0.017(3)
F10d 0.053(6) 0.086(5) 0.119(9) 0.037(6) -0.011(6) -0.010(5)
F11d 0.028(8) 0.094(7) 0.106(8) -0.008(8) 0.012(6) 0.018(7)
F12d 0.064(8) 0.103(13) 0.060(4) 0.000(5) -0.005(4) 0.023(9)
F10'd 0.056(6) 0.069(3) 0.111(9) 0.010(4) -0.018(5) -0.001(3)
F11'd 0.041(5) 0.124(7) 0.093(5) 0.004(6) 0.009(4) 0.021(6)
F12'd 0.075(7) 0.080(8) 0.059(4) 0.018(4) -0.009(4) 0.019(6)
F13d 0.059(6) 0.113(6) 0.087(5) 0.010(5) -0.024(4) 0.008(5)
F14d 0.050(4) 0.108(7) 0.104(7) -0.024(5) 0.006(5) -0.001(5)
F15d 0.080(6) 0.060(4) 0.147(9) -0.034(5) -0.029(7) 0.013(5)
F13'd 0.064(5) 0.087(5) 0.148(8) -0.002(5) -0.034(6) 0.033(4)
F14'd 0.061(5) 0.089(5) 0.114(5) 0.027(4) -0.010(4) -0.019(4)
F15'd 0.091(6) 0.104(7) 0.092(6) -0.040(4) -0.006(5) -0.013(5)

loop_
_geom_bond_atom_site_label_1
_geom_bond_atom_site_label_2
_geom_bond_distance
_geom_bond_site_symmetry_2
_geom_bond_publ_flag
N1a N2a 1.338(6) . ?
N1a C5a 1.351(6) . ?
N2a C3a 1.353(6) . ?
C4a C3a 1.381(7) . ?
C4a C5a 1.393(7) . ?
C5a C9a 1.484(7) . ?
C9a F15a 1.315(14) . ?
C9a F14'a 1.317(11) . ?
C9a F15'a 1.333(10) . ?
C9a F13a 1.338(12) . ?
C9a F14a 1.354(13) . ?
C9a F13'a 1.358(10) . ?
C3a C8a 1.470(7) . ?
C8a F10'a 1.295(11) . ?
C8a F12a 1.296(8) . ?
C8a F11'a 1.332(10) . ?
C8a F11a 1.356(8) . ?
C8a F12'a 1.358(10) . ?
C8a F10a 1.383(9) . ?
N1b C5b 1.337(6) . ?
N1b N2b 1.344(6) . ?
N2b C3b 1.353(6) . ?
C3b C4b 1.378(7) . ?
C3b C8b 1.485(7) . ?
C4b C5b 1.380(7) . ?
C5b C9b 1.475(7) . ?
C8b F11'b 1.292(14) . ?
C8b F10b 1.316(7) . ?
C8b F12'b 1.335(14) . ?
C8b F12b 1.343(8) . ?
C8b F11b 1.369(8) . ?
C8b F10'b 1.380(14) . ?
C9b F14'b 1.299(10) . ?
C9b F15b 1.325(15) . ?
C9b F13b 1.337(13) . ?
C9b F13'b 1.337(9) . ?
C9b F14b 1.357(14) . ?
C9b F15'b 1.370(12) . ?
N1c C5c 1.348(6) . ?
N1c N2c 1.349(6) . ?
N2c C3c 1.347(6) . ?
C3c C4c 1.399(7) . ?
C3c C8c 1.495(7) . ?
C4c C5c 1.396(8) . ?
C5c C9c 1.475(8) . ?
C8c F12'c 1.302(14) . ?
C8c F11c 1.324(8) . ?
C8c F10'c 1.331(13) . ?
C8c F12c 1.334(8) . ?
C8c F10c 1.345(8) . ?
C8c F11'c 1.385(14) . ?
C9c F15c 1.305(9) . ?
C9c F14'c 1.306(10) . ?
C9c F13c 1.308(9) . ?
C9C F13'c 1.345(11) . ?
C9C F15'c 1.364(11) . ?
C9C F14c 1.374(8) . ?
N1d N2d 1.347(6) . ?
N1d C5d 1.355(7) . ?
N2d C3d 1.352(6) . ?
C3d C4d 1.408(8) . ?
C3d C8d 1.481(8) . ?
C4d C5d 1.378(7) . ?
C5d C9d 1.496(8) . ?
C8d F11'd 1.302(11) . ?
C8d F12d 1.307(13) . ?
C8d F10d 1.332(11) . ?
C8d F12'd 1.342(10) . ?
C8d F10'd 1.372(9) . ?
C8d F11 1.391(12) . ?
C9d F15d 1.260(13) . ?
C9d F14d 1.261(13) . ?
C9d F15'd 1.290(10) . ?
C9d F13'd 1.294(9) . ?
C9d F14'd 1.383(9) . ?
C9d F13d 1.457(11) . ?
